data_4321868
loop_
_publ_author_name
'Roland K. O. Sigel'
'Michal Sabat'
'Eva Freisinger'
'Amanda Mower'
'Bernhard Lippert'

_publ_contact_author_address
; Fachbereich Chemie
  Universit\"at Dortmund
  Otto-Hahn-Str. 8
  D-44221 Dortmund
  Germany
;
_publ_contact_author_email lippert@pop.uni-dortmund.de
_publ_contact_author_fax 'Int. code + (231) 755-3797'
_publ_contact_author_name 'Prof. Bernhard Lippert'
_publ_contact_author_phone '231 755-3840'
_publ_section_title
;
 Metal-Modified Base Pairs Involving Different Donor Sites of Purine
 Nucleobases: trans-[a2Pt(7,9-DimeG-N1)(9-EtGH-N7)]2+ and
 trans-[a2Pt(7,9-DimeG-N1)(9-EtG-N7)]+ (a = NH3 or CH3NH2; 9-EtGH =
 9-Ethylguanine; 7,9-DimeG = 7,9-Dimethylguanine). Possible Relevance to
 Metalated DNA Triplex Structures
;
_journal_name_full 'Inorganic Chemistry'
_journal_page_first 1481
_journal_page_last 1490
_journal_paper_doi 10.1021/ic981005o
_journal_volume 38
_journal_year 1999
_chemical_formula_moiety 'C16 H28 Cl2 N12 O10 Pt '
_chemical_formula_sum 'C16 H28 Cl2 N12 O10 Pt'
_chemical_formula_weight 814.47
_space_group_IT_number 29
_symmetry_cell_setting orthorhombic
_symmetry_Int_Tables_number 29
_symmetry_space_group_name_Hall 'P 2c -2ac'
_symmetry_space_group_name_H-M 'P c a 21'
_audit_creation_date 'Sat Aug  1 11:40:53 1998'
_audit_creation_method 'from TEXRAY.INF file'
_cell_angle_alpha 90
_cell_angle_beta 90
_cell_angle_gamma 90
_cell_formula_units_Z 4
_cell_length_a 13.886(1)
_cell_length_b 14.698(1)
_cell_length_c 13.008(3)
_cell_measurement_reflns_used 25
_cell_measurement_temperature 103.2
_cell_measurement_theta_max 30.0
_cell_measurement_theta_min 25.0
_cell_volume 2654.9(7)
_computing_cell_refinement 'MSC/CCD Diffractometer Control'
_computing_data_collection 'MSC/CCD Diffractometer Control'
_computing_data_reduction d*TREK
_computing_publication_material teXsan
_computing_structure_refinement teXsan
_computing_structure_solution SIR92
_diffrn_ambient_temperature 103.2
_diffrn_measurement_device 'CCD Quantum '
_diffrn_measurement_method 'omega/2-theta scans'
_diffrn_orient_matrix_UB_11 -0.14540
_diffrn_orient_matrix_UB_12 0.00651
_diffrn_orient_matrix_UB_13 -0.01935
_diffrn_orient_matrix_UB_21 -0.02612
_diffrn_orient_matrix_UB_22 -0.00355
_diffrn_orient_matrix_UB_23 -0.10507
_diffrn_orient_matrix_UB_31 -0.01279
_diffrn_orient_matrix_UB_32 -0.06823
_diffrn_orient_matrix_UB_33 0.00356
_diffrn_radiation_detector 'CCD plate'
_diffrn_radiation_monochromator graphite
_diffrn_radiation_source 'X-ray tube'
_diffrn_radiation_type MoKalpha
_diffrn_radiation_wavelength 0.7107
_diffrn_reflns_av_R_equivalents 6.47
_diffrn_reflns_limit_h_max 13
_diffrn_reflns_limit_h_min 0
_diffrn_reflns_limit_k_max 14
_diffrn_reflns_limit_k_min -14
_diffrn_reflns_limit_l_max 12
_diffrn_reflns_limit_l_min -12
_diffrn_reflns_number 19262
_diffrn_reflns_reduction_process d*TREK
_diffrn_reflns_theta_max 24.99
_diffrn_reflns_theta_min 4.0
_exptl_absorpt_coefficient_mu 5.541
_exptl_absorpt_correction_T_max 1.000
_exptl_absorpt_correction_T_min 0.761
_exptl_absorpt_correction_type empirical
_exptl_absorpt_process_details psi-scan
_exptl_crystal_colour colorless
_exptl_crystal_density_diffrn 2.038
_exptl_crystal_density_meas ?
_exptl_crystal_description needle
_exptl_crystal_F_000 1600.00
_exptl_crystal_size_max 0.280
_exptl_crystal_size_mid 0.100
_exptl_crystal_size_min 0.080
_refine_diff_density_max 0.97
_refine_diff_density_min -0.59
_refine_ls_abs_structure_details none
_refine_ls_abs_structure_Flack none
_refine_ls_extinction_coef none
_refine_ls_extinction_method none
_refine_ls_goodness_of_fit_obs 1.528
_refine_ls_hydrogen_treatment noref
_refine_ls_matrix_type full
_refine_ls_number_constraints none
_refine_ls_number_parameters 231
_refine_ls_number_reflns 1355
_refine_ls_number_restraints 0
_refine_ls_R_factor_obs 0.0341
_refine_ls_shift/esd_max 0.0060
_refine_ls_structure_factor_coef F
_refine_ls_weighting_scheme sigma
_refine_ls_wR_factor_obs 0.0444
_reflns_number_observed 1355
_reflns_number_total 2615
_reflns_observed_criterion 3.00
_cod_data_source_file ic981005o_3.cif
_cod_data_source_block 2
_cod_depositor_comments
;
The following automatic conversions were performed:

'_exptl_crystal_density_meas' value 'none' was changed to '?' - the
value is perceived as not measured.

Automatic conversion script
Id: cif_fix_values 3008 2015-01-20 13:52:24Z robertas 
;
_cod_original_cell_volume 2654.9(5)
_cod_original_sg_symbol_H-M 'P c a 21 '
_cod_original_formula_sum 'C16 H28 Cl2 N12 O10 Pt '
_cod_database_code 4321868

loop_
_symmetry_equiv_pos_as_xyz
'   +x,   +y,   +z'
'   -x,   -y,1/2+z'
'1/2-x,   +y,1/2+z'
'1/2+x,   -y,   +z'

loop_
_atom_site_aniso_label
_atom_site_aniso_U_11
_atom_site_aniso_U_22
_atom_site_aniso_U_33
_atom_site_aniso_U_12
_atom_site_aniso_U_13
_atom_site_aniso_U_23
Pt 0.0084(3) 0.0089(3) 0.0097(3) 0.0011(2) 0.0000(3) -0.0015(2)
Cl(1) 0.018(1) 0.019(2) 0.019(2) -0.001(1) 0.003(1) 0.000(1)
Cl(2) 0.019(2) 0.017(2) 0.028(2) 0.000(1) -0.002(1) -0.010(1)
O(6') 0.010(5) 0.035(5) 0.012(5) 0.008(4) 0.006(4) -0.001(4)
O(6) 0.023(6) 0.016(5) 0.014(5) 0.006(4) 0.003(4) 0.001(4)
O(11) 0.015(5) 0.050(6) 0.051(6) 0.008(5) 0.016(4) -0.002(5)
O(12) 0.025(6) 0.100(9) 0.041(6) -0.026(6) -0.027(4) 0.021(6)
O(13) 0.044(6) 0.050(7) 0.046(6) -0.001(6) -0.016(5) 0.037(4)
O(14) 0.092(9) 0.018(4) 0.077(7) -0.006(6) 0.051(7) -0.022(5)
O(21) 0.022(5) 0.065(8) 0.045(6) -0.023(5) 0.015(3) -0.033(6)
O(22) 0.047(6) 0.016(4) 0.027(5) -0.006(4) -0.002(5) -0.013(3)
O(23) 0.071(7) 0.028(5) 0.041(6) 0.023(5) -0.011(6) 0.008(4)
O(24) 0.022(4) 0.019(5) 0.023(5) -0.009(4) -0.002(3) -0.006(4)

loop_
_atom_site_label
_atom_site_fract_x
_atom_site_fract_y
_atom_site_fract_z
_atom_site_U_iso_or_equiv
_atom_site_thermal_displace_type
_atom_site_calc_flag
_atom_site_calc_attached_atom
Pt 0.13909(3) 0.24829(3) 0.939(2) 0.0090(2) Uij ? ?
Cl(1) 0.3274(2) -0.0459(2) 1.063(2) 0.0187(8) Uij ? ?
Cl(2) 0.4350(2) 0.4563(2) 0.918(2) 0.0211(8) Uij ? ?
O(6') -0.0554(6) 0.2242(6) 0.827(2) 0.019(2) Uij ? ?
O(6) 0.2864(6) 0.2652(5) 1.138(2) 0.018(3) Uij ? ?
O(11) 0.4143(6) -0.0413(6) 1.005(2) 0.039(3) Uij ? ?
O(12) 0.2494(7) -0.0707(7) 0.996(2) 0.056(3) Uij ? ?
O(13) 0.3332(7) -0.1117(7) 1.142(2) 0.047(3) Uij ? ?
O(14) 0.3070(8) 0.0406(6) 1.106(2) 0.062(3) Uij ? ?
O(21) 0.3565(6) 0.4371(7) 0.987(2) 0.044(3) Uij ? ?
O(22) 0.4595(6) 0.3731(6) 0.861(2) 0.030(2) Uij ? ?
O(23) 0.4101(7) 0.5283(6) 0.847(2) 0.046(3) Uij ? ?
O(24) 0.5174(6) 0.4830(5) 0.977(2) 0.022(2) Uij ? ?
N(1') 0.0033(7) 0.2815(7) 0.981(2) 0.013(2) Uij ? ?
N(1) 0.4462(7) 0.2227(7) 1.126(2) 0.013(2) Uij ? ?
N(2') 0.0640(6) 0.3380(6) 1.136(2) 0.015(2) Uij ? ?
N(2) 0.6054(6) 0.1851(6) 1.124(2) 0.014(2) Uij ? ?
N(3') -0.0974(7) 0.3562(6) 1.107(2) 0.014(2) Uij ? ?
N(3) 0.5201(6) 0.1689(6) 0.973(2) 0.011(2) Uij ? ?
N(7') -0.2550(6) 0.2894(6) 0.906(2) 0.011(2) Uij ? ?
N(7) 0.2773(6) 0.2170(6) 0.907(2) 0.014(2) Uij ? ?
N(9') -0.2627(6) 0.3674(6) 1.048(2) 0.012(2) Uij ? ?
N(9) 0.4065(6) 0.1648(6) 0.831(2) 0.013(2) Uij ? ?
N(10') 0.1132(6) 0.1122(6) 0.965(2) 0.012(2) Uij ? ?
N(10) 0.1638(6) 0.3845(6) 0.914(2) 0.015(2) Uij ? ?
C(2) 0.5223(7) 0.1904(7) 1.070(2) 0.008(3) Uij ? ?
C(2') -0.0135(8) 0.3234(8) 1.075(2) 0.014(3) Uij ? ?
C(4') -0.1693(8) 0.3406(7) 1.041(2) 0.011(3) Uij ? ?
C(4) 0.4335(7) 0.1807(6) 0.931(2) 0.008(2) Uij ? ?
C(5') -0.1630(7) 0.2895(7) 0.949(2) 0.011(2) Uij ? ?
C(5) 0.3500(7) 0.2132(8) 0.977(2) 0.007(3) Uij ? ?
C(6') -0.0688(8) 0.2640(7) 0.914(2) 0.009(3) Uij ? ?
C(6) 0.3514(9) 0.2356(8) 1.086(2) 0.016(4) Uij ? ?
C(7') -0.2863(9) 0.2382(7) 0.813(2) 0.012(3) Uij ? ?
C(8') -0.3115(8) 0.3340(8) 0.968(2) 0.020(3) Uij ? ?
C(8) 0.3161(8) 0.1861(7) 0.820(2) 0.010(3) Uij ? ?
C(9') -0.3017(7) 0.4249(8) 1.130(2) 0.015(3) Uij ? ?
C(10') 0.1167(9) 0.0542(9) 0.871(2) 0.024(3) Uij ? ?
C(10) 0.154(1) 0.416(1) 0.810(2) 0.040(4) Uij ? ?
C(91) 0.4669(8) 0.1199(7) 0.751(2) 0.010(3) Uij ? ?
C(92) 0.4259(9) 0.0295(8) 0.722(2) 0.025(3) Uij ? ?
H(1) -0.3773 0.3441 0.9604 0.0144 Uij ? ?
H(3) -0.3164 0.2778 0.7765 0.0144 Uij ? ?
H(4) -0.3305 0.1918 0.8439 0.0144 Uij ? ?
H(5) -0.2321 0.2098 0.7912 0.0144 Uij ? ?
H(6) -0.2653 0.4820 1.1401 0.0185 Uij ? ?
H(7) -0.2879 0.3968 1.2063 0.0185 Uij ? ?
H(8) -0.3663 0.4371 1.1345 0.0185 Uij ? ?
H(9) 0.0670 0.0709 0.8306 0.0245 Uij ? ?
H(10) 0.1011 -0.0099 0.8981 0.0245 Uij ? ?
H(11) 0.1762 0.0542 0.8476 0.0245 Uij ? ?
H(12) 0.2053 0.3877 0.7671 0.0286 Uij ? ?
H(13) 0.1708 0.4825 0.8043 0.0286 Uij ? ?
H(14) 0.0961 0.4071 0.7800 0.0286 Uij ? ?
H(15) 0.3644 0.0323 0.7079 0.0226 Uij ? ?
H(16) 0.4260 -0.0102 0.7950 0.0226 Uij ? ?
H(17) 0.4656 -0.0070 0.6835 0.0226 Uij ? ?
H(18) 0.5371 0.1113 0.7810 0.0364 Uij ? ?
H(19) 0.4752 0.1539 0.6942 0.0364 Uij ? ?
H(20) 0.1234 0.3157 1.1227 0.0216 Uij ? ?
H(21) 0.0563 0.3716 1.2058 0.0216 Uij ? ?
H(22) 0.6642 0.1661 1.0919 0.0329 Uij ? ?
H(23) 0.6115 0.1923 1.2013 0.0329 Uij ? ?
H(24) 0.0496 0.1064 1.0020 0.0434 Uij ? ?
H(25) 0.1587 0.0895 1.0192 0.0434 Uij ? ?
H(26) 0.2262 0.3997 0.9452 0.0240 Uij ? ?
H(27) 0.1170 0.4191 0.9581 0.0240 Uij ? ?
H(28) 0.4530 0.2329 1.2056 0.0189 Uij ? ?
H(29) 0.2828 0.1840 0.7569 0.0167 Uij ? ?

loop_
_atom_type_symbol
_atom_type_oxidation_number
_atom_type_number_in_cell
_atom_type_scat_dispersion_real
_atom_type_scat_dispersion_imag
_atom_type_scat_source
C 0 64 0.003 0.002 'International Tables'
H 0 112 0.000 0.000 'International Tables'
N 0 48 0.006 0.003 'International Tables'
O 0 40 0.011 0.006 'International Tables'
Cl 0 8 0.148 0.159 'International Tables'
Pt 0 4 -1.703 8.390 'International Tables'

loop_
_geom_angle_atom_site_label_1
_geom_angle_atom_site_label_2
_geom_angle_atom_site_label_3
_geom_angle
_geom_angle_site_symmetry_1
_geom_angle_site_symmetry_2
_geom_angle_site_symmetry_3
_geom_angle_publ_flag
N(1') Pt N(7) 176.1(4) ? ? ? yes
N(1') Pt N(10') 91.6(5) ? ? ? yes
N(1') Pt N(10) 87.9(4) ? ? ? yes
N(7) Pt N(10') 88.7(4) ? ? ? yes
N(7) Pt N(10) 91.8(4) ? ? ? yes
N(10') Pt N(10) 179.5(4) ? ? ? yes
O(11) Cl(1) O(12) 108.6(7) ? ? ? yes
O(11) Cl(1) O(13) 111.8(7) ? ? ? yes
O(11) Cl(1) O(14) 109.7(7) ? ? ? yes
O(12) Cl(1) O(13) 108.1(7) ? ? ? yes
O(12) Cl(1) O(14) 108.5(8) ? ? ? yes
O(13) Cl(1) O(14) 110.0(8) ? ? ? yes
O(21) Cl(2) O(22) 108.9(7) ? ? ? yes
O(21) Cl(2) O(23) 111.1(7) ? ? ? yes
O(21) Cl(2) O(24) 108.7(6) ? ? ? yes
O(22) Cl(2) O(23) 110.6(7) ? ? ? yes
O(22) Cl(2) O(24) 108.1(6) ? ? ? yes
O(23) Cl(2) O(24) 109.3(7) ? ? ? yes
Pt N(1') C(2') 120.1(9) ? ? ? yes
Pt N(1') C(6') 117.8(9) ? ? ? yes
C(2') N(1') C(6') 122(1) ? ? ? yes
C(2) N(1) C(6) 125(1) ? ? ? yes
C(2') N(3') C(4') 113(1) ? ? ? yes
C(2) N(3) C(4) 112(1) ? ? ? yes
C(5') N(7') C(7') 126(1) ? ? ? yes
C(5') N(7') C(8') 107(1) ? ? ? yes
C(7') N(7') C(8') 125(1) ? ? ? yes
Pt N(7) C(5) 125.4(8) ? ? ? yes
Pt N(7) C(8) 129.6(9) ? ? ? yes
C(5) N(7) C(8) 104(1) ? ? ? yes
C(4') N(9') C(8') 108(1) ? ? ? yes
C(4') N(9') C(9') 125(1) ? ? ? yes
C(8') N(9') C(9') 126(1) ? ? ? yes
C(4) N(9) C(8) 109.0(10) ? ? ? yes
C(4) N(9) C(91) 125(1) ? ? ? yes
C(8) N(9) C(91) 125(1) ? ? ? yes
Pt N(10') C(10') 114.7(9) ? ? ? yes
Pt N(10) C(10) 116.7(10) ? ? ? yes
N(1) C(2) N(2) 113(1) ? ? ? yes
N(1) C(2) N(3) 125(1) ? ? ? yes
N(2) C(2) N(3) 120(1) ? ? ? yes
N(1') C(2') N(2') 116(1) ? ? ? yes
N(1') C(2') N(3') 125(1) ? ? ? yes
N(2') C(2') N(3') 117(1) ? ? ? yes
N(3') C(4') N(9') 127(1) ? ? ? yes
N(3') C(4') C(5') 126(1) ? ? ? yes
N(9') C(4') C(5') 106(1) ? ? ? yes
N(3) C(4) N(9) 127(1) ? ? ? yes
N(3) C(4) C(5) 128(1) ? ? ? yes
N(9) C(4) C(5) 103(1) ? ? ? yes
N(7') C(5') C(4') 106(1) ? ? ? yes
N(7') C(5') C(6') 134(1) ? ? ? yes
C(4') C(5') C(6') 117(1) ? ? ? yes
N(7) C(5) C(4) 110(1) ? ? ? yes
N(7) C(5) C(6) 130(1) ? ? ? yes
C(4) C(5) C(6) 119(1) ? ? ? yes
O(6') C(6') N(1') 123(1) ? ? ? yes
O(6') C(6') C(5') 122(1) ? ? ? yes
N(1') C(6') C(5') 114(1) ? ? ? yes
O(6) C(6) N(1) 122(1) ? ? ? yes
O(6) C(6) C(5) 127(1) ? ? ? yes
N(1) C(6) C(5) 109(1) ? ? ? yes
N(7') C(8') N(9') 111(1) ? ? ? yes
N(7) C(8) N(9) 112(1) ? ? ? yes
N(9) C(91) C(92) 110(1) ? ? ? yes

loop_
_geom_bond_atom_site_label_1
_geom_bond_atom_site_label_2
_geom_bond_distance
_geom_bond_site_symmetry_1
_geom_bond_site_symmetry_2
_geom_bond_publ_flag
Pt N(1') 2.02(1) ? ? yes
Pt N(7) 2.02(1) ? ? yes
Pt N(10') 2.06(1) ? ? yes
Pt N(10) 2.06(1) ? ? yes
Cl(1) O(11) 1.43(1) ? ? yes
Cl(1) O(12) 1.44(1) ? ? yes
Cl(1) O(13) 1.41(1) ? ? yes
Cl(1) O(14) 1.42(1) ? ? yes
Cl(2) O(21) 1.44(1) ? ? yes
Cl(2) O(22) 1.47(1) ? ? yes
Cl(2) O(23) 1.44(1) ? ? yes
Cl(2) O(24) 1.433(10) ? ? yes
O(6') C(6') 1.28(2) ? ? yes
O(6) C(6) 1.21(2) ? ? yes
N(1') C(2') 1.38(2) ? ? yes
N(1') C(6') 1.36(2) ? ? yes
N(1) C(2) 1.37(2) ? ? yes
N(1) C(6) 1.42(2) ? ? yes
N(2') C(2') 1.35(2) ? ? yes
N(2) C(2) 1.35(2) ? ? yes
N(3') C(2') 1.33(2) ? ? yes
N(3') C(4') 1.34(2) ? ? yes
N(3) C(2) 1.31(2) ? ? yes
N(3) C(4) 1.33(2) ? ? yes
N(7') C(5') 1.39(2) ? ? yes
N(7') C(7') 1.49(2) ? ? yes
N(7') C(8') 1.30(2) ? ? yes
N(7) C(5) 1.36(2) ? ? yes
N(7) C(8) 1.33(2) ? ? yes
N(9') C(4') 1.36(2) ? ? yes
N(9') C(8') 1.34(2) ? ? yes
N(9') C(9') 1.46(2) ? ? yes
N(9) C(4) 1.37(2) ? ? yes
N(9) C(8) 1.30(2) ? ? yes
N(9) C(91) 1.49(2) ? ? yes
N(10') C(10') 1.49(2) ? ? yes
N(10) C(10) 1.45(2) ? ? yes
C(4') C(5') 1.41(2) ? ? yes
C(4) C(5) 1.39(2) ? ? yes
C(5') C(6') 1.44(2) ? ? yes
C(5) C(6) 1.46(2) ? ? yes
C(91) C(92) 1.49(2) ? ? yes
